data_9016965
loop_
_publ_author_name
'Mills, S. J.'
'Nestola, F.'
'Kahlenberg, V.'
'Christy, A. G.'
'Hejny, C.'
'Redhammer, G. J.'

_publ_section_title
;
 Looking for jarosite on Mars: The low-temperature crystal structure of jarosite
 Note: T = 173 K
;
_journal_name_full 'American Mineralogist'
_journal_page_first 1966
_journal_page_last 1971
_journal_volume 98
_journal_year 2013
_chemical_compound_source 'Jaroso Ravine, Sierra Almagrera, Andalusia, Almeria, Spain'
_chemical_formula_sum 'Al0.21 Fe2.79 H6 K O14 S2'
_chemical_name_mineral Jarosite
_space_group_IT_number 166
_space_group_name_Hall '-R 3 2"'
_space_group_name_H-M_alt 'R -3 m :H'
_symmetry_space_group_name_H-M 'R -3 m :H'
_cell_angle_alpha 90
_cell_angle_beta 90
_cell_angle_gamma 120
_cell_length_a 7.2918
_cell_length_b 7.2918
_cell_length_c 17.1026
_cell_formula_units_Z 3
_cell_volume 787.521
_database_code_amcsd 0020097
_diffrn_ambient_temperature 173
_exptl_crystal_density_diffrn 3.130
_cod_data_source_file inputs/fixed/downloads/05/05596.cif
_cod_data_source_block 05596
_cod_original_sg_symbol_H-M 'R -3 m'
_cod_original_formula_sum 'K (Fe2.79 Al.21) S2 O14 H6'
_cod_database_code 9016965

loop_
_space_group_symop_operation_xyz
x,y,z
2/3+x,1/3+y,1/3+z
1/3+x,2/3+y,2/3+z
x,x-y,z
2/3+x,1/3+x-y,1/3+z
1/3+x,2/3+x-y,2/3+z
y,x,-z
2/3+y,1/3+x,1/3-z
1/3+y,2/3+x,2/3-z
-x+y,y,z
2/3-x+y,1/3+y,1/3+z
1/3-x+y,2/3+y,2/3+z
-x,-x+y,-z
2/3-x,1/3-x+y,1/3-z
1/3-x,2/3-x+y,2/3-z
-y,-x,z
2/3-y,1/3-x,1/3+z
1/3-y,2/3-x,2/3+z
x-y,-y,-z
2/3+x-y,1/3-y,1/3-z
1/3+x-y,2/3-y,2/3-z
y,-x+y,-z
2/3+y,1/3-x+y,1/3-z
1/3+y,2/3-x+y,2/3-z
-x+y,-x,z
2/3-x+y,1/3-x,1/3+z
1/3-x+y,2/3-x,2/3+z
-x,-y,-z
2/3-x,1/3-y,1/3-z
1/3-x,2/3-y,2/3-z
-y,x-y,z
2/3-y,1/3+x-y,1/3+z
1/3-y,2/3+x-y,2/3+z
x-y,x,-z
2/3+x-y,1/3+x,1/3-z
1/3+x-y,2/3+x,2/3-z

loop_
_atom_site_aniso_label
_atom_site_aniso_U_11
_atom_site_aniso_U_22
_atom_site_aniso_U_33
_atom_site_aniso_U_12
_atom_site_aniso_U_13
_atom_site_aniso_U_23
K 0.01060 0.01060 0.00790 0.00530 0.00000 0.00000
Fe 0.00140 0.00040 0.00720 0.00021 -0.00001 -0.00001
Al 0.00140 0.00040 0.00720 0.00021 -0.00001 -0.00001
S 0.00400 0.00400 0.00760 0.00200 0.00000 0.00000
O1 0.00850 0.00850 0.00980 0.00430 0.00000 0.00000
O2 0.00830 0.00830 0.01050 0.00650 -0.00020 0.00020
O3 0.00410 0.00410 0.01330 0.00170 0.00120 -0.00120

loop_
_atom_site_label
_atom_site_fract_x
_atom_site_fract_y
_atom_site_fract_z
_atom_site_occupancy
_atom_site_U_iso_or_equiv
K 0.00000 0.00000 0.00000 1.00000 0.00970
Fe 0.50000 0.00000 0.50000 0.93000 0.00310
Al 0.50000 0.00000 0.50000 0.07000 0.00310
S 0.00000 0.00000 0.30903 1.00000 0.00520
O1 0.00000 0.00000 0.60547 1.00000 0.00890
O2 0.22269 -0.22269 -0.05367 1.00000 0.00800
O3 0.12696 -0.12696 0.13533 1.00000 0.00730
H1 0.18900 -0.18900 0.11300 1.00000 0.03600

loop_
_cod_related_entry_id
_cod_related_entry_database
_cod_related_entry_code
1 AMCSD 0020097
